data_1556730
loop_
_publ_author_name
'Fatima, Syeda Saima'
'Kumar, Rajesh'
'Choudhary, M. Iqbal'
'Yousuf, Sammer'

_publ_section_title
;
 Crystal engineering of exemestane to obtain a co-crystal with enhanced
 urease inhibition activity
;
_journal_issue 1
_journal_name_full IUCrJ
_journal_page_first 105
_journal_page_last 112
_journal_paper_doi 10.1107/S2052252519016142
_journal_volume 7
_journal_year 2020
_chemical_absolute_configuration rm
_chemical_formula_moiety 'C20 H24 O2'
_chemical_formula_sum 'C20 H24 O2'
_chemical_formula_weight 296.39
_space_group_crystal_system orthorhombic
_space_group_IT_number 19
_space_group_name_Hall 'P 2ac 2ab'
_space_group_name_H-M_alt 'P 21 21 21'
_atom_sites_solution_hydrogens geom
_atom_sites_solution_primary direct
_atom_sites_solution_secondary 'Fourier Synthesis Method'
_audit_creation_method SHELXL-2016/6
_cell_angle_alpha 90
_cell_angle_beta 90
_cell_angle_gamma 90
_cell_formula_units_Z 4
_cell_length_a 9.959(4)
_cell_length_b 11.731(4)
_cell_length_c 12.842(5)
_cell_measurement_reflns_used 1063
_cell_measurement_temperature 273(2)
_cell_measurement_theta_max 19.40
_cell_measurement_theta_min 2.59
_cell_volume 1500.3(10)
_computing_cell_refinement 'Bruker SAINT'
_computing_data_collection 'Bruker APEX2'
_computing_data_reduction 'Bruker SAINT'
_computing_molecular_graphics 'Bruker SHELXTL'
_computing_publication_material 'Bruker SHELXTL'
_computing_structure_refinement 'SHELXL-2014 (Sheldrick 2014)'
_computing_structure_solution 'SHELXS-97 (Sheldrick 2008)'
_diffrn_ambient_temperature 273(2)
_diffrn_measured_fraction_theta_full 1.000
_diffrn_measured_fraction_theta_max 0.997
_diffrn_measurement_device_type 'Bruker APEX-II CCD'
_diffrn_measurement_method '\f and \w scans'
_diffrn_radiation_type MoK\a
_diffrn_radiation_wavelength 0.71073
_diffrn_reflns_av_R_equivalents 0.0693
_diffrn_reflns_av_unetI/netI 0.0826
_diffrn_reflns_Laue_measured_fraction_full 1.000
_diffrn_reflns_Laue_measured_fraction_max 0.997
_diffrn_reflns_limit_h_max 13
_diffrn_reflns_limit_h_min -13
_diffrn_reflns_limit_k_max 14
_diffrn_reflns_limit_k_min -15
_diffrn_reflns_limit_l_max 15
_diffrn_reflns_limit_l_min -17
_diffrn_reflns_number 10477
_diffrn_reflns_point_group_measured_fraction_full 0.999
_diffrn_reflns_point_group_measured_fraction_max 0.995
_diffrn_reflns_theta_full 25.242
_diffrn_reflns_theta_max 28.365
_diffrn_reflns_theta_min 2.352
_exptl_absorpt_coefficient_mu 0.083
_exptl_absorpt_correction_type none
_exptl_crystal_colour COLORLES
_exptl_crystal_density_diffrn 1.312
_exptl_crystal_description BLOCK
_exptl_crystal_F_000 640
_refine_diff_density_max 0.117
_refine_diff_density_min -0.121
_refine_diff_density_rms 0.033
_refine_ls_abs_structure_details
;
 Flack x determined using 489 quotients [(I+)-(I-)]/[(I+)+(I-)]
 (Parsons, Flack and Wagner, Acta Cryst. B69 (2013) 249-259).
;
_refine_ls_abs_structure_Flack -1.2(10)
_refine_ls_extinction_coef 0.015(4)
_refine_ls_extinction_expression Fc^*^=kFc[1+0.001xFc^2^\l^3^/sin(2\q)]^-1/4^
_refine_ls_extinction_method 'SHELXL-2014 (Sheldrick 2014)'
_refine_ls_goodness_of_fit_ref 0.871
_refine_ls_hydrogen_treatment constr
_refine_ls_matrix_type full
_refine_ls_number_parameters 202
_refine_ls_number_reflns 3736
_refine_ls_number_restraints 0
_refine_ls_restrained_S_all 0.871
_refine_ls_R_factor_all 0.1518
_refine_ls_R_factor_gt 0.0568
_refine_ls_shift/su_max 0.000
_refine_ls_shift/su_mean 0.000
_refine_ls_structure_factor_coef Fsqd
_refine_ls_weighting_details 'w=1/[\s^2^(Fo^2^)+(0.1000P)^2^] where P=(Fo^2^+2Fc^2^)/3'
_refine_ls_weighting_scheme calc
_refine_ls_wR_factor_gt 0.1362
_refine_ls_wR_factor_ref 0.1924
_reflns_Friedel_coverage 0.748
_reflns_Friedel_fraction_full 0.998
_reflns_Friedel_fraction_max 0.993
_reflns_number_gt 1742
_reflns_number_total 3736
_reflns_threshold_expression 'I > 2\s(I)'
_cod_data_source_file ed5021.cif
_cod_data_source_block Exemestane
_cod_depositor_comments
;
The following automatic conversions were performed:

data item '_atom_sites_solution_primary' value 'Direct Method' was
changed to 'direct'.

Automatic conversion script
Id: cif_fix_values 7556 2019-12-06 15:28:31Z antanas 

 Adding full bibliography for 1556730--1556731.cif.
;
_cod_original_cell_volume 1500.2(10)
_cod_database_code 1556730
_shelx_shelxl_version_number 2016/6
_shelx_space_group_comment
;
The symmetry employed for this shelxl refinement is uniquely defined
by the following loop, which should always be used as a source of
symmetry information in preference to the above space-group names.
They are only intended as comments.
;

loop_
_space_group_symop_operation_xyz
'x, y, z'
'x+1/2, -y+1/2, -z'
'-x, y+1/2, -z+1/2'
'-x+1/2, -y, z+1/2'

loop_
_atom_site_label
_atom_site_type_symbol
_atom_site_fract_x
_atom_site_fract_y
_atom_site_fract_z
_atom_site_U_iso_or_equiv
_atom_site_adp_type
_atom_site_occupancy
_atom_site_site_symmetry_order
_atom_site_calc_flag
_atom_site_refinement_flags_posn
_atom_site_refinement_flags_adp
O1 O 0.1953(4) 0.7080(4) 0.6229(3) 0.1029(14) Uani 1 1 d . .
C1 C 0.2574(4) 0.6152(4) 0.3751(4) 0.0546(11) Uani 1 1 d . .
C2 C 0.2003(5) 0.6668(4) 0.4512(4) 0.0636(13) Uani 1 1 d . .
H2 H 0.119769 0.704747 0.439205 0.076 Uiso 1 1 calc R U
O2 O 0.8306(3) 0.6236(4) 0.0299(3) 0.0870(12) Uani 1 1 d . .
C3 C 0.2544(6) 0.6680(5) 0.5512(5) 0.0710(15) Uani 1 1 d . .
C4 C 0.3816(5) 0.6204(6) 0.5637(4) 0.0773(16) Uani 1 1 d . .
H4 H 0.424378 0.626002 0.627875 0.093 Uiso 1 1 calc R U
C5 C 0.4403(5) 0.5695(6) 0.4893(4) 0.0763(16) Uani 1 1 d . .
H5 H 0.526408 0.541825 0.501284 0.092 Uiso 1 1 calc R U
C6 C 0.3825(4) 0.5515(4) 0.3869(4) 0.0555(12) Uani 1 1 d . .
C10 C 0.1997(4) 0.6169(4) 0.2735(4) 0.0593(12) Uani 1 1 d . .
C9 C 0.2928(4) 0.6413(4) 0.1890(4) 0.0602(13) Uani 1 1 d . .
H9A H 0.313046 0.722171 0.188866 0.072 Uiso 1 1 calc R U
H9B H 0.249977 0.623041 0.123221 0.072 Uiso 1 1 calc R U
C8 C 0.4192(4) 0.5765(4) 0.1976(3) 0.0503(11) Uani 1 1 d . .
H8 H 0.400274 0.495626 0.185235 0.060 Uiso 1 1 calc R U
C7 C 0.4787(4) 0.5892(4) 0.3029(3) 0.0540(12) Uani 1 1 d . .
H7 H 0.493228 0.671072 0.313410 0.065 Uiso 1 1 calc R U
C13 C 0.6463(4) 0.5541(4) 0.1248(4) 0.0571(12) Uani 1 1 d . .
C12 C 0.7069(4) 0.5703(5) 0.2272(4) 0.0648(13) Uani 1 1 d . .
H12A H 0.729756 0.650074 0.236556 0.078 Uiso 1 1 calc R U
H12B H 0.789055 0.526147 0.231809 0.078 Uiso 1 1 calc R U
C11 C 0.6132(4) 0.5342(5) 0.3105(4) 0.0692(15) Uani 1 1 d . .
H11A H 0.652454 0.552425 0.377551 0.083 Uiso 1 1 calc R U
H11B H 0.602051 0.452131 0.307081 0.083 Uiso 1 1 calc R U
C15 C 0.4829(5) 0.6191(5) 0.0082(4) 0.0651(13) Uani 1 1 d . .
H15A H 0.444168 0.547417 -0.014613 0.078 Uiso 1 1 calc R U
H15B H 0.420949 0.680591 -0.007201 0.078 Uiso 1 1 calc R U
C14 C 0.5174(4) 0.6159(4) 0.1198(4) 0.0530(11) Uani 1 1 d . .
H14 H 0.538294 0.694882 0.138823 0.064 Uiso 1 1 calc R U
C18 C 0.3531(5) 0.4280(4) 0.3780(4) 0.0764(15) Uani 1 1 d . .
H18A H 0.313533 0.412663 0.311291 0.115 Uiso 1 1 calc R U
H18B H 0.291823 0.405946 0.432047 0.115 Uiso 1 1 calc R U
H18C H 0.434994 0.385496 0.384871 0.115 Uiso 1 1 calc R U
C20 C 0.6347(5) 0.4309(5) 0.0969(5) 0.0777(16) Uani 1 1 d . .
H20A H 0.609072 0.423883 0.025099 0.117 Uiso 1 1 calc R U
H20B H 0.568000 0.395466 0.140055 0.117 Uiso 1 1 calc R U
H20C H 0.719715 0.394020 0.107537 0.117 Uiso 1 1 calc R U
C19 C 0.0737(5) 0.6007(6) 0.2579(5) 0.0904(19) Uani 1 1 d . .
H19A H 0.016665 0.587370 0.313947 0.109 Uiso 1 1 calc R U
H19B H 0.039439 0.602441 0.190525 0.109 Uiso 1 1 calc R U
C17 C 0.7146(5) 0.6074(5) 0.0373(4) 0.0670(14) Uani 1 1 d . .
C16 C 0.6151(5) 0.6389(5) -0.0399(5) 0.0790(17) Uani 1 1 d . .
H16A H 0.625207 0.592598 -0.101960 0.095 Uiso 1 1 calc R U
H16B H 0.625010 0.718420 -0.059000 0.095 Uiso 1 1 calc R U

loop_
_atom_site_aniso_label
_atom_site_aniso_U_11
_atom_site_aniso_U_22
_atom_site_aniso_U_33
_atom_site_aniso_U_23
_atom_site_aniso_U_13
_atom_site_aniso_U_12
O1 0.113(3) 0.107(3) 0.089(3) -0.028(3) 0.025(3) 0.012(3)
C1 0.047(2) 0.051(3) 0.066(3) 0.005(2) 0.008(2) 0.000(2)
C2 0.054(3) 0.059(3) 0.078(4) 0.000(3) 0.009(3) 0.001(2)
O2 0.056(2) 0.098(3) 0.107(3) -0.015(2) 0.029(2) -0.012(2)
C3 0.078(3) 0.065(3) 0.070(4) -0.010(3) 0.020(3) -0.004(3)
C4 0.073(3) 0.098(4) 0.061(3) 0.000(3) 0.006(3) -0.001(4)
C5 0.064(3) 0.099(4) 0.065(3) 0.010(3) 0.001(3) 0.014(3)
C6 0.052(2) 0.056(3) 0.058(3) 0.004(2) 0.006(2) 0.006(2)
C10 0.044(2) 0.062(3) 0.072(3) 0.002(2) 0.002(2) 0.003(2)
C9 0.044(2) 0.072(3) 0.064(3) 0.008(2) 0.003(2) 0.006(2)
C8 0.043(2) 0.049(3) 0.059(3) 0.000(2) -0.001(2) -0.0019(19)
C7 0.044(2) 0.058(3) 0.059(3) 0.001(2) 0.001(2) 0.003(2)
C13 0.046(2) 0.057(3) 0.069(3) -0.006(2) 0.008(2) 0.000(2)
C12 0.041(2) 0.082(4) 0.071(3) -0.005(3) 0.003(2) 0.007(2)
C11 0.045(2) 0.093(4) 0.069(3) 0.003(3) -0.002(2) 0.016(3)
C15 0.061(3) 0.077(3) 0.058(3) 0.005(3) 0.006(2) -0.003(3)
C14 0.045(2) 0.053(3) 0.060(3) 0.000(2) 0.005(2) -0.003(2)
C18 0.082(3) 0.058(3) 0.089(4) 0.013(3) 0.026(3) 0.007(3)
C20 0.072(3) 0.057(3) 0.104(4) -0.009(3) 0.011(3) 0.008(3)
C19 0.049(3) 0.138(6) 0.084(4) 0.004(4) 0.000(3) -0.002(3)
C17 0.058(3) 0.066(3) 0.077(3) -0.020(3) 0.018(3) -0.005(3)
C16 0.079(4) 0.085(4) 0.073(4) 0.003(3) 0.018(3) -0.008(3)

loop_
_atom_type_symbol
_atom_type_description
_atom_type_scat_dispersion_real
_atom_type_scat_dispersion_imag
_atom_type_scat_source
C C 0.0033 0.0016 'International Tables Vol C Tables 4.2.6.8 and 6.1.1.4'
H H 0.0000 0.0000 'International Tables Vol C Tables 4.2.6.8 and 6.1.1.4'
O O 0.0106 0.0060 'International Tables Vol C Tables 4.2.6.8 and 6.1.1.4'

loop_
_geom_angle_atom_site_label_1
_geom_angle_atom_site_label_2
_geom_angle_atom_site_label_3
_geom_angle
C2 C1 C10 120.8(4)
C2 C1 C6 122.8(5)
C10 C1 C6 116.5(4)
C1 C2 C3 122.4(5)
C1 C2 H2 118.8
C3 C2 H2 118.8
O1 C3 C2 121.8(6)
O1 C3 C4 121.2(6)
C2 C3 C4 117.0(5)
C5 C4 C3 121.3(5)
C5 C4 H4 119.3
C3 C4 H4 119.3
C4 C5 C6 124.6(5)
C4 C5 H5 117.7
C6 C5 H5 117.7
C5 C6 C1 111.0(4)
C5 C6 C18 106.9(4)
C1 C6 C18 108.9(4)
C5 C6 C7 110.7(4)
C1 C6 C7 108.5(4)
C18 C6 C7 110.9(4)
C19 C10 C1 122.3(5)
C19 C10 C9 122.3(5)
C1 C10 C9 115.4(4)
C10 C9 C8 112.7(4)
C10 C9 H9A 109.0
C8 C9 H9A 109.0
C10 C9 H9B 109.0
C8 C9 H9B 109.0
H9A C9 H9B 107.8
C14 C8 C9 110.7(4)
C14 C8 C7 108.8(4)
C9 C8 C7 110.9(4)
C14 C8 H8 108.8
C9 C8 H8 108.8
C7 C8 H8 108.8
C8 C7 C11 112.0(4)
C8 C7 C6 111.6(4)
C11 C7 C6 113.4(4)
C8 C7 H7 106.4
C11 C7 H7 106.4
C6 C7 H7 106.4
C17 C13 C12 116.5(4)
C17 C13 C14 99.3(4)
C12 C13 C14 109.6(4)
C17 C13 C20 105.5(4)
C12 C13 C20 112.0(4)
C14 C13 C20 113.4(4)
C13 C12 C11 110.6(4)
C13 C12 H12A 109.5
C11 C12 H12A 109.5
C13 C12 H12B 109.5
C11 C12 H12B 109.5
H12A C12 H12B 108.1
C12 C11 C7 113.3(4)
C12 C11 H11A 108.9
C7 C11 H11A 108.9
C12 C11 H11B 108.9
C7 C11 H11B 108.9
H11A C11 H11B 107.7
C16 C15 C14 101.7(4)
C16 C15 H15A 111.4
C14 C15 H15A 111.4
C16 C15 H15B 111.4
C14 C15 H15B 111.4
H15A C15 H15B 109.3
C8 C14 C15 120.8(4)
C8 C14 C13 113.2(4)
C15 C14 C13 104.9(4)
C8 C14 H14 105.6
C15 C14 H14 105.6
C13 C14 H14 105.6
C6 C18 H18A 109.5
C6 C18 H18B 109.5
H18A C18 H18B 109.5
C6 C18 H18C 109.5
H18A C18 H18C 109.5
H18B C18 H18C 109.5
C13 C20 H20A 109.5
C13 C20 H20B 109.5
H20A C20 H20B 109.5
C13 C20 H20C 109.5
H20A C20 H20C 109.5
H20B C20 H20C 109.5
C10 C19 H19A 120.0
C10 C19 H19B 120.0
H19A C19 H19B 120.0
O2 C17 C16 125.1(5)
O2 C17 C13 126.3(5)
C16 C17 C13 108.6(4)
C17 C16 C15 106.5(4)
C17 C16 H16A 110.4
C15 C16 H16A 110.4
C17 C16 H16B 110.4
C15 C16 H16B 110.4
H16A C16 H16B 108.6

loop_
_geom_bond_atom_site_label_1
_geom_bond_atom_site_label_2
_geom_bond_distance
O1 C3 1.190(6)
C1 C2 1.283(6)
C1 C10 1.426(7)
C1 C6 1.460(6)
C2 C3 1.392(8)
C2 H2 0.9300
O2 C17 1.174(5)
C3 C4 1.395(7)
C4 C5 1.268(7)
C4 H4 0.9300
C5 C6 1.451(7)
C5 H5 0.9300
C6 C18 1.482(7)
C6 C7 1.509(6)
C10 C19 1.285(6)
C10 C9 1.456(6)
C9 C8 1.475(6)
C9 H9A 0.9700
C9 H9B 0.9700
C8 C14 1.473(6)
C8 C7 1.484(6)
C8 H8 0.9800
C7 C11 1.490(6)
C7 H7 0.9800
C13 C17 1.454(7)
C13 C12 1.459(6)
C13 C14 1.476(6)
C13 C20 1.494(7)
C12 C11 1.481(6)
C12 H12A 0.9700
C12 H12B 0.9700
C11 H11A 0.9700
C11 H11B 0.9700
C15 C16 1.473(7)
C15 C14 1.474(7)
C15 H15A 0.9700
C15 H15B 0.9700
C14 H14 0.9800
C18 H18A 0.9600
C18 H18B 0.9600
C18 H18C 0.9600
C20 H20A 0.9600
C20 H20B 0.9600
C20 H20C 0.9600
C19 H19A 0.9300
C19 H19B 0.9300
C17 C16 1.449(7)
C16 H16A 0.9700
C16 H16B 0.9700

loop_
_geom_torsion_atom_site_label_1
_geom_torsion_atom_site_label_2
_geom_torsion_atom_site_label_3
_geom_torsion_atom_site_label_4
_geom_torsion
C10 C1 C2 C3 -179.3(5)
C6 C1 C2 C3 1.2(8)
C1 C2 C3 O1 -173.7(5)
C1 C2 C3 C4 6.5(8)
O1 C3 C4 C5 174.2(6)
C2 C3 C4 C5 -5.9(9)
C3 C4 C5 C6 -2.3(10)
C4 C5 C6 C1 9.2(8)
C4 C5 C6 C18 -109.4(7)
C4 C5 C6 C7 129.7(6)
C2 C1 C6 C5 -8.5(6)
C10 C1 C6 C5 172.0(4)
C2 C1 C6 C18 108.9(5)
C10 C1 C6 C18 -70.6(5)
C2 C1 C6 C7 -130.3(5)
C10 C1 C6 C7 50.2(5)
C2 C1 C10 C19 -44.4(8)
C6 C1 C10 C19 135.1(6)
C2 C1 C10 C9 133.9(5)
C6 C1 C10 C9 -46.6(6)
C19 C10 C9 C8 -136.2(6)
C1 C10 C9 C8 45.4(6)
C10 C9 C8 C14 -171.7(4)
C10 C9 C8 C7 -50.9(6)
C14 C8 C7 C11 -52.3(5)
C9 C8 C7 C11 -174.3(4)
C14 C8 C7 C6 179.3(4)
C9 C8 C7 C6 57.3(5)
C5 C6 C7 C8 -177.4(4)
C1 C6 C7 C8 -55.4(5)
C18 C6 C7 C8 64.1(5)
C5 C6 C7 C11 55.0(6)
C1 C6 C7 C11 177.0(4)
C18 C6 C7 C11 -63.5(6)
C17 C13 C12 C11 167.6(4)
C14 C13 C12 C11 55.9(5)
C20 C13 C12 C11 -70.9(5)
C13 C12 C11 C7 -53.3(6)
C8 C7 C11 C12 51.9(6)
C6 C7 C11 C12 179.3(4)
C9 C8 C14 C15 -54.5(6)
C7 C8 C14 C15 -176.6(4)
C9 C8 C14 C13 179.9(4)
C7 C8 C14 C13 57.8(5)
C16 C15 C14 C8 -168.4(5)
C16 C15 C14 C13 -39.1(5)
C17 C13 C14 C8 177.0(4)
C12 C13 C14 C8 -60.4(5)
C20 C13 C14 C8 65.5(6)
C17 C13 C14 C15 43.3(5)
C12 C13 C14 C15 165.9(4)
C20 C13 C14 C15 -68.2(5)
C12 C13 C17 O2 30.9(8)
C14 C13 C17 O2 148.3(5)
C20 C13 C17 O2 -94.0(7)
C12 C13 C17 C16 -148.6(5)
C14 C13 C17 C16 -31.1(5)
C20 C13 C17 C16 86.5(5)
O2 C17 C16 C15 -171.5(6)
C13 C17 C16 C15 8.0(6)
C14 C15 C16 C17 18.9(6)
